data_7223609
loop_
_publ_author_name
'Nemec, Ivan'
'Herchel, Radovan'
'Travnicek, Zdenek'
'Silha, Tomas'

_publ_section_title
;
 Field-induced slow relaxation of magnetization in dinuclear and
 trinuclear CoIII&#x2022;&#x2022;&#x2022;MnIII complexes
;
_journal_name_full 'RSC Adv.'
_journal_paper_doi 10.1039/C5RA23922B
_journal_year 2015
_chemical_absolute_configuration unk
_chemical_formula_sum 'C40 H43 Br Co Mn N6 O6'
_chemical_formula_weight 897.58
_space_group_crystal_system monoclinic
_space_group_IT_number 4
_space_group_name_Hall 'P 2yb'
_space_group_name_H-M_alt 'P 1 21 1'
_symmetry_space_group_name_Hall 'P 2yb'
_symmetry_space_group_name_H-M 'P 1 21 1'
_atom_sites_solution_hydrogens geom
_audit_creation_method SHELXL-2014/7
_audit_update_record
;
2015-11-02 deposited with the CCDC.
2015-12-21 downloaded from the CCDC.
;
_cell_angle_alpha 90
_cell_angle_beta 100.884(4)
_cell_angle_gamma 90
_cell_formula_units_Z 2
_cell_length_a 8.5862(3)
_cell_length_b 19.6159(8)
_cell_length_c 11.3835(4)
_cell_measurement_temperature 150(2)
_cell_volume 1882.79(12)
_computing_structure_refinement 'SHELXL-2014/7 (Sheldrick, 2014)'
_diffrn_ambient_temperature 150(2)
_diffrn_measured_fraction_theta_full 0.998
_diffrn_measured_fraction_theta_max 0.998
_diffrn_measurement_device_type 'Xcalibur, Sapphire2, large Be window'
_diffrn_radiation_type MoK\a
_diffrn_radiation_wavelength 0.71073
_diffrn_reflns_av_R_equivalents 0.0352
_diffrn_reflns_av_unetI/netI 0.0566
_diffrn_reflns_laue_measured_fraction_full 0.998
_diffrn_reflns_laue_measured_fraction_max 0.998
_diffrn_reflns_limit_h_max 10
_diffrn_reflns_limit_h_min -8
_diffrn_reflns_limit_k_max 21
_diffrn_reflns_limit_k_min -23
_diffrn_reflns_limit_l_max 13
_diffrn_reflns_limit_l_min -13
_diffrn_reflns_number 12736
_diffrn_reflns_point_group_measured_fraction_full 0.998
_diffrn_reflns_point_group_measured_fraction_max 0.998
_diffrn_reflns_theta_full 24.999
_diffrn_reflns_theta_max 24.999
_diffrn_reflns_theta_min 2.928
_exptl_absorpt_coefficient_mu 1.894
_exptl_absorpt_correction_T_max 0.727
_exptl_absorpt_correction_T_min 0.639
_exptl_absorpt_correction_type multi-scan
_exptl_absorpt_process_details
;
face-indexed (CrysAlis RED; Oxford Diffraction, 2006)
;
_exptl_crystal_colour brown
_exptl_crystal_density_diffrn 1.583
_exptl_crystal_description plate
_exptl_crystal_F_000 920
_exptl_crystal_size_max 0.260
_exptl_crystal_size_mid 0.240
_exptl_crystal_size_min 0.180
_refine_diff_density_max 0.345
_refine_diff_density_min -0.257
_refine_diff_density_rms 0.057
_refine_ls_abs_structure_details
;
 Refined as an inversion twin.
;
_refine_ls_abs_structure_Flack 0.028(10)
_refine_ls_extinction_method none
_refine_ls_goodness_of_fit_ref 0.933
_refine_ls_hydrogen_treatment constr
_refine_ls_matrix_type full
_refine_ls_number_parameters 499
_refine_ls_number_reflns 6070
_refine_ls_number_restraints 1
_refine_ls_restrained_S_all 0.933
_refine_ls_R_factor_all 0.0376
_refine_ls_R_factor_gt 0.0297
_refine_ls_shift/su_max 0.000
_refine_ls_shift/su_mean 0.000
_refine_ls_structure_factor_coef Fsqd
_refine_ls_weighting_details 'w=1/[\s^2^(Fo^2^)+(0.0261P)^2^] where P=(Fo^2^+2Fc^2^)/3'
_refine_ls_weighting_scheme calc
_refine_ls_wR_factor_gt 0.0560
_refine_ls_wR_factor_ref 0.0574
_reflns_Friedel_coverage 0.938
_reflns_friedel_fraction_full 0.999
_reflns_friedel_fraction_max 0.999
_reflns_number_gt 5247
_reflns_number_total 6070
_reflns_threshold_expression 'I > 2\s(I)'
_cod_data_source_file c5ra23922b2.cif
_cod_data_source_block 2
_cod_database_code 7223609
_shelx_shelxl_version_number 2014/7
_shelx_space_group_comment
;
The symmetry employed for this shelxl refinement is uniquely defined
by the following loop, which should always be used as a source of
symmetry information in preference to the above space-group names.
They are only intended as comments.
;
_exptl_absorpt_special_details
;
 CrysAlis RED, Oxford Diffraction Ltd.,
Version 1.171.33.52 (release 06-11-2009 CrysAlis171 .NET)
(compiled Nov  6 2009,16:24:50)
Empirical absorption correction using spherical harmonics,
 implemented in SCALE3 ABSPACK scaling algorithm.
;

loop_
_space_group_symop_operation_xyz
'x, y, z'
'-x, y+1/2, -z'

loop_
_atom_site_label
_atom_site_type_symbol
_atom_site_fract_x
_atom_site_fract_y
_atom_site_fract_z
_atom_site_U_iso_or_equiv
_atom_site_adp_type
_atom_site_occupancy
_atom_site_site_symmetry_order
_atom_site_calc_flag
_atom_site_refinement_flags_posn
_atom_site_refinement_flags_adp
C1 C 0.6729(6) 0.1874(2) 0.3903(4) 0.0177(11) Uani 1 1 d . .
C2 C 0.7893(6) 0.1457(3) 0.3497(5) 0.0251(13) Uani 1 1 d . .
C3 C 0.7455(7) 0.0945(3) 0.2674(5) 0.0306(14) Uani 1 1 d . .
H3 H 0.8254 0.0685 0.2408 0.037 Uiso 1 1 calc R U
C4 C 0.5864(8) 0.0799(3) 0.2220(5) 0.0354(15) Uani 1 1 d . .
H4 H 0.5578 0.0454 0.1635 0.042 Uiso 1 1 calc R U
C5 C 0.4730(7) 0.1164(3) 0.2636(5) 0.0290(14) Uani 1 1 d . .
H5 H 0.3647 0.1053 0.2355 0.035 Uiso 1 1 calc R U
C6 C 0.5102(6) 0.1696(3) 0.3464(4) 0.0210(12) Uani 1 1 d . .
C7 C 0.3860(6) 0.2030(3) 0.3913(4) 0.0211(12) Uani 1 1 d . .
H7 H 0.2825 0.1844 0.3691 0.025 Uiso 1 1 calc R U
C8 C 0.2698(6) 0.2834(3) 0.5095(5) 0.0229(12) Uani 1 1 d . .
H8A H 0.2761 0.2673 0.5927 0.027 Uiso 1 1 calc R U
H8B H 0.1663 0.2695 0.4614 0.027 Uiso 1 1 calc R U
C9 C 0.2899(6) 0.3598(3) 0.5061(4) 0.0245(13) Uani 1 1 d . .
H9A H 0.2674 0.3763 0.4225 0.029 Uiso 1 1 calc R U
H9B H 0.2159 0.3825 0.5506 0.029 Uiso 1 1 calc R U
C10 C 0.4948(6) 0.4471(3) 0.5453(5) 0.0232(12) Uani 1 1 d . .
H10A H 0.4200 0.4763 0.5791 0.028 Uiso 1 1 calc R U
H10B H 0.4796 0.4567 0.4585 0.028 Uiso 1 1 calc R U
C11 C 0.6630(6) 0.4660(3) 0.6035(5) 0.0262(13) Uani 1 1 d . .
H11A H 0.6770 0.4579 0.6906 0.031 Uiso 1 1 calc R U
H11B H 0.6790 0.5153 0.5913 0.031 Uiso 1 1 calc R U
C12 C 0.7903(6) 0.4259(2) 0.5544(5) 0.0206(12) Uani 1 1 d . .
H12A H 0.7754 0.4321 0.4667 0.025 Uiso 1 1 calc R U
H12B H 0.8969 0.4431 0.5908 0.025 Uiso 1 1 calc R U
C13 C 0.8858(6) 0.3284(3) 0.6640(4) 0.0194(12) Uani 1 1 d . .
H13 H 0.9799 0.3542 0.6886 0.023 Uiso 1 1 calc R U
C14 C 0.8751(6) 0.2633(2) 0.7219(4) 0.0189(12) Uani 1 1 d . .
C15 C 1.0124(6) 0.2341(3) 0.7902(4) 0.0240(12) Uani 1 1 d . .
H15 H 1.1124 0.2557 0.7949 0.029 Uiso 1 1 calc R U
C16 C 1.0011(7) 0.1742(3) 0.8502(5) 0.0270(13) Uani 1 1 d . .
H16 H 1.0939 0.1541 0.8959 0.032 Uiso 1 1 calc R U
C17 C 0.8550(6) 0.1426(3) 0.8446(4) 0.0247(13) Uani 1 1 d . .
H17 H 0.8486 0.1010 0.8861 0.030 Uiso 1 1 calc R U
C18 C 0.7193(6) 0.1712(3) 0.7794(4) 0.0197(12) Uani 1 1 d . .
C19 C 0.7243(6) 0.2332(3) 0.7166(4) 0.0180(11) Uani 1 1 d . .
C20 C 0.5698(5) 0.3426(3) 0.3563(4) 0.0172(11) Uani 1 1 d . .
C21 C 0.1796(5) 0.3905(3) 0.1565(4) 0.0183(11) Uani 1 1 d . .
C22 C 0.0838(6) 0.4344(3) 0.2093(4) 0.0226(12) Uani 1 1 d . .
H22 H 0.0983 0.4823 0.2052 0.027 Uiso 1 1 calc R U
C23 C -0.0313(6) 0.4090(3) 0.2670(5) 0.0261(14) Uani 1 1 d . .
H23 H -0.0952 0.4398 0.3018 0.031 Uiso 1 1 calc R U
C24 C -0.0554(6) 0.3390(3) 0.2752(5) 0.0290(15) Uani 1 1 d . .
H24 H -0.1336 0.3220 0.3164 0.035 Uiso 1 1 calc R U
C25 C 0.0351(6) 0.2954(3) 0.2231(4) 0.0264(13) Uani 1 1 d . .
H25 H 0.0181 0.2477 0.2275 0.032 Uiso 1 1 calc R U
C26 C 0.1535(6) 0.3196(3) 0.1629(4) 0.0202(12) Uani 1 1 d . .
C27 C 0.2378(6) 0.2702(3) 0.1078(4) 0.0204(12) Uani 1 1 d . .
H27 H 0.2046 0.2240 0.1092 0.024 Uiso 1 1 calc R U
C28 C 0.4351(6) 0.2289(3) 0.0017(5) 0.0214(12) Uani 1 1 d . .
H28A H 0.4048 0.2304 -0.0866 0.026 Uiso 1 1 calc R U
H28B H 0.4068 0.1835 0.0297 0.026 Uiso 1 1 calc R U
C29 C 0.6114(6) 0.2422(2) 0.0412(5) 0.0212(12) Uani 1 1 d . .
H29A H 0.6459 0.2314 0.1272 0.025 Uiso 1 1 calc R U
H29B H 0.6734 0.2140 -0.0055 0.025 Uiso 1 1 calc R U
C30 C 0.7580(6) 0.3357(3) -0.0182(4) 0.0183(12) Uani 1 1 d . .
H30 H 0.8310 0.3021 -0.0341 0.022 Uiso 1 1 calc R U
C31 C 0.7947(6) 0.4047(2) -0.0380(4) 0.0161(11) Uani 1 1 d . .
C32 C 0.9340(6) 0.4183(3) -0.0822(4) 0.0201(12) Uani 1 1 d . .
H32 H 0.9955 0.3810 -0.1010 0.024 Uiso 1 1 calc R U
C33 C 0.9840(6) 0.4828(3) -0.0991(4) 0.0253(13) Uani 1 1 d . .
H33 H 1.0778 0.4907 -0.1299 0.030 Uiso 1 1 calc R U
C34 C 0.8938(6) 0.5365(3) -0.0700(4) 0.0260(13) Uani 1 1 d . .
H34 H 0.9260 0.5818 -0.0823 0.031 Uiso 1 1 calc R U
C35 C 0.7584(6) 0.5261(3) -0.0235(4) 0.0214(12) Uani 1 1 d . .
H35 H 0.7007 0.5642 -0.0029 0.026 Uiso 1 1 calc R U
C36 C 0.7050(6) 0.4599(3) -0.0063(4) 0.0174(11) Uani 1 1 d . .
C37 C 0.9993(7) 0.1417(3) 0.5181(5) 0.0299(14) Uani 1 1 d . .
H37A H 0.9499 0.1753 0.5647 0.036 Uiso 1 1 calc R U
H37B H 1.1157 0.1477 0.5395 0.036 Uiso 1 1 calc R U
C38 C 0.9584(9) 0.0721(3) 0.5531(6) 0.0527(19) Uani 1 1 d . .
H38A H 0.8429 0.0676 0.5422 0.079 Uiso 1 1 calc R U
H38B H 1.0059 0.0641 0.6372 0.079 Uiso 1 1 calc R U
H38C H 0.9995 0.0385 0.5029 0.079 Uiso 1 1 calc R U
C39 C 0.5519(7) 0.0741(3) 0.7889(6) 0.0440(17) Uani 1 1 d . .
H39A H 0.5687 0.0650 0.8759 0.053 Uiso 1 1 calc R U
H39B H 0.6304 0.0474 0.7546 0.053 Uiso 1 1 calc R U
C40 C 0.3876(7) 0.0546(3) 0.7306(6) 0.0433(17) Uani 1 1 d . .
H40A H 0.3111 0.0818 0.7647 0.065 Uiso 1 1 calc R U
H40B H 0.3708 0.0061 0.7445 0.065 Uiso 1 1 calc R U
H40C H 0.3729 0.0632 0.6444 0.065 Uiso 1 1 calc R U
N1 N 0.4009(5) 0.2554(2) 0.4583(3) 0.0186(10) Uani 1 1 d . .
N2 N 0.4560(4) 0.3751(2) 0.5624(3) 0.0181(9) Uani 1 1 d . .
H1N2 H 0.4632 0.3687 0.6504 0.022 Uiso 1 1 calc R U
N3 N 0.7782(5) 0.3541(2) 0.5821(3) 0.0171(10) Uani 1 1 d . .
N4 N 0.5535(4) 0.3596(2) 0.2574(4) 0.0188(10) Uani 1 1 d . .
N5 N 0.3547(4) 0.2832(2) 0.0564(3) 0.0163(9) Uani 1 1 d . .
N6 N 0.6342(4) 0.3146(2) 0.0197(3) 0.0143(9) Uani 1 1 d . .
O1 O 0.7227(4) 0.23573(17) 0.4654(3) 0.0197(8) Uani 1 1 d . .
O2 O 0.5943(4) 0.26008(17) 0.6609(3) 0.0193(8) Uani 1 1 d . .
O3 O 0.2863(4) 0.41777(17) 0.1012(3) 0.0175(8) Uani 1 1 d . .
O4 O 0.5775(4) 0.45284(18) 0.0415(3) 0.0179(8) Uani 1 1 d . .
O5 O 0.9483(4) 0.15618(18) 0.3915(3) 0.0295(9) Uani 1 1 d . .
O6 O 0.5697(4) 0.14404(18) 0.7681(4) 0.0293(10) Uani 1 1 d . .
Mn1 Mn 0.45904(8) 0.37356(4) 0.05359(6) 0.01505(17) Uani 1 1 d . .
Co1 Co 0.59032(7) 0.30454(3) 0.51130(6) 0.01562(16) Uani 1 1 d . .
Br1 Br 0.32287(6) 0.38279(3) -0.18371(4) 0.02474(13) Uani 1 1 d . .

loop_
_atom_site_aniso_label
_atom_site_aniso_U_11
_atom_site_aniso_U_22
_atom_site_aniso_U_33
_atom_site_aniso_U_23
_atom_site_aniso_U_13
_atom_site_aniso_U_12
C1 0.026(3) 0.016(3) 0.011(3) 0.004(2) 0.004(2) 0.001(2)
C2 0.030(3) 0.022(3) 0.025(3) 0.003(2) 0.010(3) 0.004(2)
C3 0.046(4) 0.020(3) 0.027(3) -0.002(2) 0.009(3) 0.005(3)
C4 0.056(4) 0.018(3) 0.029(3) -0.007(3) 0.001(3) -0.001(3)
C5 0.033(4) 0.021(3) 0.028(3) 0.001(3) -0.007(3) -0.006(3)
C6 0.024(3) 0.018(3) 0.021(3) 0.002(2) 0.004(2) 0.000(2)
C7 0.022(3) 0.022(3) 0.016(3) 0.004(2) -0.007(2) -0.006(2)
C8 0.016(3) 0.035(3) 0.017(3) -0.002(2) 0.003(2) 0.000(2)
C9 0.024(3) 0.037(4) 0.013(2) 0.004(2) 0.002(2) 0.005(2)
C10 0.031(3) 0.017(3) 0.022(3) -0.002(2) 0.008(2) 0.008(2)
C11 0.037(3) 0.021(3) 0.022(3) -0.005(2) 0.008(3) -0.002(3)
C12 0.026(3) 0.016(3) 0.020(3) -0.004(2) 0.002(2) -0.003(2)
C13 0.019(3) 0.022(3) 0.019(3) -0.007(2) 0.006(2) 0.001(2)
C14 0.024(3) 0.018(3) 0.014(3) -0.005(2) 0.002(2) -0.001(2)
C15 0.020(3) 0.030(3) 0.022(3) -0.005(2) 0.002(2) 0.000(2)
C16 0.027(3) 0.028(3) 0.023(3) 0.004(3) -0.003(2) 0.008(3)
C17 0.034(4) 0.019(3) 0.020(3) 0.006(2) 0.003(2) 0.005(2)
C18 0.024(3) 0.019(3) 0.018(3) -0.003(2) 0.009(2) 0.001(2)
C19 0.023(3) 0.020(3) 0.012(3) -0.010(2) 0.004(2) 0.001(2)
C20 0.011(3) 0.019(3) 0.021(3) -0.004(2) 0.004(2) 0.000(2)
C21 0.012(2) 0.030(3) 0.011(2) 0.000(2) -0.0031(19) 0.001(2)
C22 0.021(3) 0.026(3) 0.020(3) -0.001(2) 0.002(2) 0.005(2)
C23 0.014(3) 0.044(4) 0.021(3) 0.002(3) 0.005(2) 0.007(2)
C24 0.012(3) 0.053(4) 0.023(3) 0.007(3) 0.006(2) 0.001(3)
C25 0.016(3) 0.040(4) 0.022(3) 0.007(3) -0.001(2) -0.006(3)
C26 0.015(3) 0.030(3) 0.014(3) 0.001(2) -0.002(2) -0.001(2)
C27 0.020(3) 0.020(3) 0.020(3) 0.005(2) 0.002(2) -0.004(2)
C28 0.029(3) 0.012(3) 0.025(3) 0.001(2) 0.010(2) -0.003(2)
C29 0.027(3) 0.014(3) 0.023(3) -0.003(2) 0.006(2) 0.003(2)
C30 0.016(3) 0.025(3) 0.012(3) -0.003(2) -0.001(2) 0.005(2)
C31 0.019(3) 0.020(3) 0.009(2) -0.0001(19) 0.001(2) 0.000(2)
C32 0.018(3) 0.028(3) 0.014(3) 0.002(2) 0.003(2) 0.001(2)
C33 0.020(3) 0.037(4) 0.020(3) 0.005(2) 0.006(2) -0.006(3)
C34 0.026(3) 0.028(3) 0.021(3) 0.009(3) 0.000(2) -0.008(3)
C35 0.020(3) 0.023(3) 0.022(3) 0.000(2) 0.003(2) 0.001(2)
C36 0.014(3) 0.025(3) 0.012(3) 0.004(2) -0.001(2) -0.004(2)
C37 0.025(3) 0.034(4) 0.030(4) -0.005(3) 0.006(3) 0.002(3)
C38 0.072(5) 0.040(4) 0.045(4) 0.013(3) 0.007(4) -0.007(4)
C39 0.045(4) 0.028(4) 0.056(4) 0.013(3) 0.002(3) -0.004(3)
C40 0.041(4) 0.038(4) 0.047(4) 0.004(3) -0.001(3) -0.011(3)
N1 0.019(2) 0.023(3) 0.014(2) 0.0023(19) 0.0038(18) 0.0010(19)
N2 0.022(2) 0.021(2) 0.0127(19) 0.000(2) 0.0054(16) 0.003(2)
N3 0.022(2) 0.019(2) 0.012(2) -0.0001(17) 0.0062(19) -0.0008(18)
N4 0.014(2) 0.026(3) 0.018(2) -0.0016(19) 0.0070(18) -0.0001(18)
N5 0.013(2) 0.019(2) 0.017(2) -0.0005(17) 0.0023(18) -0.0007(17)
N6 0.016(2) 0.016(3) 0.010(2) 0.0013(18) -0.0010(17) -0.0003(18)
O1 0.020(2) 0.020(2) 0.0194(18) -0.0028(16) 0.0025(15) 0.0003(15)
O2 0.0168(19) 0.021(2) 0.0202(18) 0.0021(15) 0.0046(15) 0.0015(15)
O3 0.0168(19) 0.0219(19) 0.0145(18) 0.0006(14) 0.0047(15) 0.0020(15)
O4 0.0162(19) 0.019(2) 0.020(2) -0.0011(15) 0.0084(15) -0.0002(15)
O5 0.028(2) 0.031(2) 0.032(2) 0.0029(18) 0.0111(19) 0.0012(18)
O6 0.025(2) 0.021(2) 0.044(3) 0.0070(18) 0.0123(19) -0.0016(17)
Mn1 0.0149(4) 0.0165(4) 0.0145(4) -0.0009(4) 0.0047(3) -0.0002(3)
Co1 0.0173(4) 0.0182(4) 0.0117(3) -0.0006(3) 0.0034(3) 0.0009(3)
Br1 0.0250(3) 0.0344(3) 0.0152(2) 0.0000(3) 0.0047(2) -0.0011(3)

loop_
_atom_type_symbol
_atom_type_description
_atom_type_scat_dispersion_real
_atom_type_scat_dispersion_imag
_atom_type_scat_source
C C 0.0033 0.0016 'International Tables Vol C Tables 4.2.6.8 and 6.1.1.4'
H H 0.0000 0.0000 'International Tables Vol C Tables 4.2.6.8 and 6.1.1.4'
N N 0.0061 0.0033 'International Tables Vol C Tables 4.2.6.8 and 6.1.1.4'
O O 0.0106 0.0060 'International Tables Vol C Tables 4.2.6.8 and 6.1.1.4'
Mn Mn 0.3368 0.7283 'International Tables Vol C Tables 4.2.6.8 and 6.1.1.4'
Co Co 0.3494 0.9721 'International Tables Vol C Tables 4.2.6.8 and 6.1.1.4'
Br Br -0.2901 2.4595 'International Tables Vol C Tables 4.2.6.8 and 6.1.1.4'

loop_
_geom_angle_atom_site_label_1
_geom_angle_atom_site_label_2
_geom_angle_atom_site_label_3
_geom_angle
O1 C1 C2 117.9(4)
O1 C1 C6 125.9(4)
C2 C1 C6 116.2(4)
O5 C2 C3 118.1(5)
O5 C2 C1 120.7(5)
C3 C2 C1 121.2(5)
C2 C3 C4 121.6(5)
C2 C3 H3 119.2
C4 C3 H3 119.2
C5 C4 C3 118.5(5)
C5 C4 H4 120.7
C3 C4 H4 120.7
C4 C5 C6 122.5(5)
C4 C5 H5 118.8
C6 C5 H5 118.8
C5 C6 C7 119.5(5)
C5 C6 C1 119.9(5)
C7 C6 C1 120.5(4)
N1 C7 C6 126.1(5)
N1 C7 H7 116.9
C6 C7 H7 116.9
N1 C8 C9 105.1(4)
N1 C8 H8A 110.7
C9 C8 H8A 110.7
N1 C8 H8B 110.7
C9 C8 H8B 110.7
H8A C8 H8B 108.8
N2 C9 C8 107.2(4)
N2 C9 H9A 110.3
C8 C9 H9A 110.3
N2 C9 H9B 110.3
C8 C9 H9B 110.3
H9A C9 H9B 108.5
N2 C10 C11 113.4(4)
N2 C10 H10A 108.9
C11 C10 H10A 108.9
N2 C10 H10B 108.9
C11 C10 H10B 108.9
H10A C10 H10B 107.7
C10 C11 C12 113.7(4)
C10 C11 H11A 108.8
C12 C11 H11A 108.8
C10 C11 H11B 108.8
C12 C11 H11B 108.8
H11A C11 H11B 107.7
N3 C12 C11 109.5(4)
N3 C12 H12A 109.8
C11 C12 H12A 109.8
N3 C12 H12B 109.8
C11 C12 H12B 109.8
H12A C12 H12B 108.2
N3 C13 C14 125.3(5)
N3 C13 H13 117.4
C14 C13 H13 117.4
C15 C14 C19 121.2(5)
C15 C14 C13 119.5(5)
C19 C14 C13 119.0(5)
C16 C15 C14 119.6(5)
C16 C15 H15 120.2
C14 C15 H15 120.2
C15 C16 C17 120.4(5)
C15 C16 H16 119.8
C17 C16 H16 119.8
C18 C17 C16 120.5(5)
C18 C17 H17 119.7
C16 C17 H17 119.7
O6 C18 C17 124.9(5)
O6 C18 C19 113.8(4)
C17 C18 C19 121.3(5)
O2 C19 C14 123.5(5)
O2 C19 C18 119.6(5)
C14 C19 C18 116.9(5)
N4 C20 Co1 173.5(5)
O3 C21 C22 118.2(5)
O3 C21 C26 123.7(4)
C22 C21 C26 118.1(5)
C23 C22 C21 121.0(5)
C23 C22 H22 119.5
C21 C22 H22 119.5
C22 C23 C24 121.0(5)
C22 C23 H23 119.5
C24 C23 H23 119.5
C25 C24 C23 119.0(5)
C25 C24 H24 120.5
C23 C24 H24 120.5
C24 C25 C26 121.4(6)
C24 C25 H25 119.3
C26 C25 H25 119.3
C25 C26 C21 119.5(5)
C25 C26 C27 117.2(5)
C21 C26 C27 123.3(4)
N5 C27 C26 125.0(5)
N5 C27 H27 117.5
C26 C27 H27 117.5
N5 C28 C29 105.7(4)
N5 C28 H28A 110.6
C29 C28 H28A 110.6
N5 C28 H28B 110.6
C29 C28 H28B 110.6
H28A C28 H28B 108.7
N6 C29 C28 106.0(4)
N6 C29 H29A 110.5
C28 C29 H29A 110.5
N6 C29 H29B 110.5
C28 C29 H29B 110.5
H29A C29 H29B 108.7
N6 C30 C31 125.6(5)
N6 C30 H30 117.2
C31 C30 H30 117.2
C32 C31 C36 119.1(5)
C32 C31 C30 117.9(4)
C36 C31 C30 122.9(5)
C33 C32 C31 122.6(5)
C33 C32 H32 118.7
C31 C32 H32 118.7
C32 C33 C34 117.9(5)
C32 C33 H33 121.1
C34 C33 H33 121.1
C35 C34 C33 122.0(5)
C35 C34 H34 119.0
C33 C34 H34 119.0
C34 C35 C36 120.7(5)
C34 C35 H35 119.7
C36 C35 H35 119.7
O4 C36 C35 118.3(5)
O4 C36 C31 123.9(5)
C35 C36 C31 117.8(4)
O5 C37 C38 113.8(5)
O5 C37 H37A 108.8
C38 C37 H37A 108.8
O5 C37 H37B 108.8
C38 C37 H37B 108.8
H37A C37 H37B 107.7
C37 C38 H38A 109.5
C37 C38 H38B 109.5
H38A C38 H38B 109.5
C37 C38 H38C 109.5
H38A C38 H38C 109.5
H38B C38 H38C 109.5
O6 C39 C40 107.4(5)
O6 C39 H39A 110.2
C40 C39 H39A 110.2
O6 C39 H39B 110.2
C40 C39 H39B 110.2
H39A C39 H39B 108.5
C39 C40 H40A 109.5
C39 C40 H40B 109.5
H40A C40 H40B 109.5
C39 C40 H40C 109.5
H40A C40 H40C 109.5
H40B C40 H40C 109.5
C7 N1 C8 122.8(4)
C7 N1 Co1 125.9(4)
C8 N1 Co1 111.2(3)
C10 N2 C9 111.2(4)
C10 N2 Co1 118.6(3)
C9 N2 Co1 107.5(3)
C10 N2 H1N2 106.3
C9 N2 H1N2 106.3
Co1 N2 H1N2 106.3
C13 N3 C12 117.9(5)
C13 N3 Co1 122.4(4)
C12 N3 Co1 119.2(4)
C20 N4 Mn1 163.8(4)
C27 N5 C28 121.3(4)
C27 N5 Mn1 125.5(3)
C28 N5 Mn1 113.0(3)
C30 N6 C29 120.9(4)
C30 N6 Mn1 125.4(3)
C29 N6 Mn1 113.7(3)
C1 O1 Co1 124.2(3)
C19 O2 Co1 119.6(3)
C21 O3 Mn1 127.3(3)
C36 O4 Mn1 128.4(3)
C2 O5 C37 114.1(4)
C18 O6 C39 119.5(4)
O4 Mn1 O3 96.11(14)
O4 Mn1 N5 172.41(16)
O3 Mn1 N5 91.39(15)
O4 Mn1 N6 91.57(15)
O3 Mn1 N6 170.87(15)
N5 Mn1 N6 81.06(16)
O4 Mn1 N4 94.52(14)
O3 Mn1 N4 84.99(13)
N5 Mn1 N4 87.29(15)
N6 Mn1 N4 89.50(14)
O4 Mn1 Br1 90.53(10)
O3 Mn1 Br1 92.32(10)
N5 Mn1 Br1 87.99(11)
N6 Mn1 Br1 92.55(11)
N4 Mn1 Br1 174.50(10)
N1 Co1 C20 88.89(19)
N1 Co1 O1 94.21(16)
C20 Co1 O1 88.79(18)
N1 Co1 O2 85.47(16)
C20 Co1 O2 174.25(18)
O1 Co1 O2 90.56(14)
N1 Co1 N3 173.90(17)
C20 Co1 N3 96.57(19)
O1 Co1 N3 88.65(15)
O2 Co1 N3 89.12(15)
N1 Co1 N2 86.31(18)
C20 Co1 N2 92.40(19)
O1 Co1 N2 178.71(15)
O2 Co1 N2 88.31(15)
N3 Co1 N2 90.73(16)

loop_
_geom_bond_atom_site_label_1
_geom_bond_atom_site_label_2
_geom_bond_distance
C1 O1 1.294(6)
C1 C2 1.434(7)
C1 C6 1.435(7)
C2 O5 1.374(6)
C2 C3 1.376(7)
C3 C4 1.396(8)
C3 H3 0.9500
C4 C5 1.363(8)
C4 H4 0.9500
C5 C6 1.403(7)
C5 H5 0.9500
C6 C7 1.426(7)
C7 N1 1.271(6)
C7 H7 0.9500
C8 N1 1.468(6)
C8 C9 1.510(7)
C8 H8A 0.9900
C8 H8B 0.9900
C9 N2 1.480(6)
C9 H9A 0.9900
C9 H9B 0.9900
C10 N2 1.473(7)
C10 C11 1.517(7)
C10 H10A 0.9900
C10 H10B 0.9900
C11 C12 1.535(7)
C11 H11A 0.9900
C11 H11B 0.9900
C12 N3 1.452(6)
C12 H12A 0.9900
C12 H12B 0.9900
C13 N3 1.285(6)
C13 C14 1.447(7)
C13 H13 0.9500
C14 C15 1.407(7)
C14 C19 1.414(7)
C15 C16 1.372(7)
C15 H15 0.9500
C16 C17 1.390(7)
C16 H16 0.9500
C17 C18 1.378(7)
C17 H17 0.9500
C18 O6 1.375(6)
C18 C19 1.415(7)
C19 O2 1.288(6)
C20 N4 1.157(6)
C20 Co1 1.893(5)
C21 O3 1.319(5)
C21 C22 1.401(7)
C21 C26 1.413(8)
C22 C23 1.379(7)
C22 H22 0.9500
C23 C24 1.394(7)
C23 H23 0.9500
C24 C25 1.364(8)
C24 H24 0.9500
C25 C26 1.411(7)
C25 H25 0.9500
C26 C27 1.425(7)
C27 N5 1.280(6)
C27 H27 0.9500
C28 N5 1.471(6)
C28 C29 1.519(7)
C28 H28A 0.9900
C28 H28B 0.9900
C29 N6 1.460(6)
C29 H29A 0.9900
C29 H29B 0.9900
C30 N6 1.288(6)
C30 C31 1.418(7)
C30 H30 0.9500
C31 C32 1.408(7)
C31 C36 1.415(7)
C32 C33 1.362(7)
C32 H32 0.9500
C33 C34 1.384(8)
C33 H33 0.9500
C34 C35 1.380(7)
C34 H34 0.9500
C35 C36 1.403(7)
C35 H35 0.9500
C36 O4 1.319(5)
C37 O5 1.453(7)
C37 C38 1.483(8)
C37 H37A 0.9900
C37 H37B 0.9900
C38 H38A 0.9800
C38 H38B 0.9800
C38 H38C 0.9800
C39 O6 1.405(7)
C39 C40 1.491(8)
C39 H39A 0.9900
C39 H39B 0.9900
C40 H40A 0.9800
C40 H40B 0.9800
C40 H40C 0.9800
N1 Co1 1.888(4)
N2 Co1 1.959(4)
N2 H1N2 1.0000
N3 Co1 1.925(4)
N4 Mn1 2.325(4)
N5 Mn1 1.988(4)
N6 Mn1 1.992(4)
O1 Co1 1.900(3)
O2 Co1 1.907(3)
O3 Mn1 1.883(3)
O4 Mn1 1.877(3)
Mn1 Br1 2.7393(8)
